data_1558777
loop_
_publ_author_name
'He\&s, Merlin'
'Stennett, Thomas'
'Fantuzzi, Felipe'
'Bertermann, R\"udiger'
'Schock, Marvin'
'Sch\"afer, Marius'
'Thiess, Torsten'
'Braunschweig, Holger'

_publ_section_title
;
 Diverse Ring-Opening Reactions of Rhodium \h4-Azaborete Complexes
;
_journal_name_full 'Chemical Science'
_journal_paper_doi 10.1039/D0SC02283G
_journal_year 2020
_chemical_absolute_configuration unk
_chemical_formula_moiety 'C34 H60 B N3 P Rh'
_chemical_formula_sum 'C34 H60 B N3 P Rh'
_chemical_formula_weight 655.54
_space_group_crystal_system orthorhombic
_space_group_IT_number 19
_space_group_name_Hall 'P 2ac 2ab'
_space_group_name_H-M_alt 'P 21 21 21'
_atom_sites_solution_hydrogens geom
_atom_sites_solution_primary dual
_atom_sites_solution_secondary difmap
_audit_creation_method SHELXL-2018/3
_audit_update_record
;
2020-04-15 deposited with the CCDC.	2020-07-23 downloaded from the CCDC.
;
_cell_angle_alpha 90
_cell_angle_beta 90
_cell_angle_gamma 90
_cell_formula_units_Z 4
_cell_length_a 11.529(4)
_cell_length_b 16.437(5)
_cell_length_c 18.831(5)
_cell_measurement_reflns_used 9897
_cell_measurement_temperature 100(2)
_cell_measurement_theta_max 26.68
_cell_measurement_theta_min 2.41
_cell_volume 3568.5(19)
_computing_cell_refinement 'Saint+ ver. V8.40A (Bruker AXS)'
_computing_data_collection 'APEX2 ver. 2014.9 (Bruker AXS)'
_computing_data_reduction 'Saint+ ver. V8.40A (Bruker AXS)'
_computing_molecular_graphics 'ShelXLe (Huebschle et all, 2011)'
_computing_publication_material 'SHELXL-2018/3 (Sheldrick, 2018)'
_computing_structure_refinement 'SHELXL-2018/3 (Sheldrick, 2018)'
_computing_structure_solution 'SHELXT (Sheldrick, 2014)'
_diffrn_ambient_temperature 100(2)
_diffrn_detector 'CMOS area detector (Photon II)'
_diffrn_detector_area_resol_mean 7.5
_diffrn_measured_fraction_theta_full 0.998
_diffrn_measured_fraction_theta_max 0.998
_diffrn_measurement_device_type 'Bruker D8 Quest'
_diffrn_measurement_method '\f and \w scans'
_diffrn_radiation_monochromator 'multi-layer mirror'
_diffrn_radiation_type MoK\a
_diffrn_radiation_wavelength 0.71073
_diffrn_reflns_av_R_equivalents 0.0574
_diffrn_reflns_av_unetI/netI 0.0243
_diffrn_reflns_Laue_measured_fraction_full 0.998
_diffrn_reflns_Laue_measured_fraction_max 0.998
_diffrn_reflns_limit_h_max 14
_diffrn_reflns_limit_h_min -14
_diffrn_reflns_limit_k_max 20
_diffrn_reflns_limit_k_min -20
_diffrn_reflns_limit_l_max 23
_diffrn_reflns_limit_l_min -23
_diffrn_reflns_number 92361
_diffrn_reflns_point_group_measured_fraction_full 0.999
_diffrn_reflns_point_group_measured_fraction_max 0.999
_diffrn_reflns_theta_full 26.000
_diffrn_reflns_theta_max 26.021
_diffrn_reflns_theta_min 2.414
_diffrn_source 'microfocus sealed tube (Incoatec ImS)'
_exptl_absorpt_coefficient_mu 0.549
_exptl_absorpt_correction_T_max 0.7454
_exptl_absorpt_correction_T_min 0.6994
_exptl_absorpt_correction_type multi-scan
_exptl_absorpt_process_details 'SadAbs 2016/2 (Bruker AXS)'
_exptl_crystal_colour orange
_exptl_crystal_density_diffrn 1.220
_exptl_crystal_description block
_exptl_crystal_F_000 1400
_exptl_crystal_size_max 0.20
_exptl_crystal_size_mid 0.155
_exptl_crystal_size_min 0.09
_refine_diff_density_max 1.390
_refine_diff_density_min -0.647
_refine_diff_density_rms 0.064
_refine_ls_abs_structure_details
;
 Flack x determined using 2891 quotients [(I+)-(I-)]/[(I+)+(I-)]
 (Parsons, Flack and Wagner, Acta Cryst. B69 (2013) 249-259).
;
_refine_ls_abs_structure_Flack 0.003(10)
_refine_ls_extinction_method none
_refine_ls_goodness_of_fit_ref 1.053
_refine_ls_hydrogen_treatment constr
_refine_ls_matrix_type full
_refine_ls_number_parameters 377
_refine_ls_number_reflns 7016
_refine_ls_number_restraints 0
_refine_ls_restrained_S_all 1.053
_refine_ls_R_factor_all 0.0305
_refine_ls_R_factor_gt 0.0284
_refine_ls_shift/su_max 0.001
_refine_ls_shift/su_mean 0.000
_refine_ls_structure_factor_coef Fsqd
_refine_ls_weighting_details 'w=1/[\s^2^(Fo^2^)+(0.0305P)^2^+4.2044P] where P=(Fo^2^+2Fc^2^)/3'
_refine_ls_weighting_scheme calc
_refine_ls_wR_factor_gt 0.0695
_refine_ls_wR_factor_ref 0.0708
_reflns_Friedel_coverage 0.790
_reflns_Friedel_fraction_full 1.000
_reflns_Friedel_fraction_max 1.000
_reflns_number_gt 6749
_reflns_number_total 7016
_reflns_threshold_expression 'I > 2\s(I)'
_cod_data_source_file d0sc02283g2.cif
_cod_data_source_block test_b
_cod_original_cell_volume 3568.4(18)
_cod_database_code 1558777
_shelx_shelxl_version_number 2018/3
_shelx_space_group_comment
;
The symmetry employed for this shelxl refinement is uniquely defined
by the following loop, which should always be used as a source of
symmetry information in preference to the above space-group names.
They are only intended as comments.
;
_shelx_estimated_absorpt_t_min 0.898
_shelx_estimated_absorpt_t_max 0.952

loop_
_space_group_symop_operation_xyz
'x, y, z'
'-x+1/2, -y, z+1/2'
'-x, y+1/2, -z+1/2'
'x+1/2, -y+1/2, -z'

loop_
_atom_site_label
_atom_site_type_symbol
_atom_site_fract_x
_atom_site_fract_y
_atom_site_fract_z
_atom_site_U_iso_or_equiv
_atom_site_adp_type
_atom_site_occupancy
_atom_site_site_symmetry_order
_atom_site_calc_flag
_atom_site_refinement_flags_posn
_atom_site_refinement_flags_adp
_atom_site_refinement_flags_occupancy
_atom_site_disorder_assembly
_atom_site_disorder_group
Rh1 Rh 0.22279(2) 0.49483(2) 0.62994(2) 0.01310(8) Uani 1 1 d . . . . .
C1 C 0.2965(3) 0.4592(2) 0.7321(2) 0.0162(8) Uani 1 1 d . . . . .
H1 H 0.271860 0.483856 0.775163 0.019 Uiso 1 1 calc R U . . .
N1 N 0.4007(3) 0.47333(18) 0.62168(17) 0.0160(7) Uani 1 1 d . . . . .
B1 B 0.4131(4) 0.4849(3) 0.6952(2) 0.0157(9) Uani 1 1 d . . . . .
P1 P 0.05381(9) 0.54575(6) 0.67805(5) 0.0162(2) Uani 1 1 d . . . . .
N2 N 0.1750(3) 0.5716(2) 0.47888(18) 0.0188(8) Uani 1 1 d . . . . .
C2 C 0.2308(4) 0.3992(2) 0.6995(2) 0.0188(8) Uani 1 1 d . . . . .
N3 N 0.1448(3) 0.4439(2) 0.48264(19) 0.0192(8) Uani 1 1 d . . . . .
C3 C 0.1966(4) 0.3227(2) 0.6975(2) 0.0249(10) Uani 1 1 d . . . . .
H3A H 0.224280 0.285166 0.731915 0.030 Uiso 1 1 calc R U . . .
H3B H 0.144367 0.305146 0.661648 0.030 Uiso 1 1 calc R U . . .
C6 C 0.5397(4) 0.5603(3) 0.5571(3) 0.0291(10) Uani 1 1 d . . . . .
H6A H 0.592905 0.560781 0.516542 0.044 Uiso 1 1 calc R U . . .
H6B H 0.581407 0.577012 0.600042 0.044 Uiso 1 1 calc R U . . .
H6C H 0.475592 0.598094 0.548209 0.044 Uiso 1 1 calc R U . . .
C5 C 0.4439(4) 0.4412(3) 0.4980(2) 0.0286(10) Uani 1 1 d . . . . .
H5A H 0.382326 0.477127 0.480593 0.043 Uiso 1 1 calc R U . . .
H5B H 0.412337 0.386574 0.505843 0.043 Uiso 1 1 calc R U . . .
H5C H 0.506360 0.438484 0.462766 0.043 Uiso 1 1 calc R U . . .
C4 C 0.4915(4) 0.4743(3) 0.5674(2) 0.0197(9) Uani 1 1 d . . . . .
C8 C 0.5146(3) 0.5219(2) 0.74266(19) 0.0159(8) Uani 1 1 d . . . . .
C7 C 0.5910(4) 0.4188(3) 0.5915(2) 0.0282(10) Uani 1 1 d . . . . .
H7A H 0.561329 0.363700 0.599427 0.042 Uiso 1 1 calc R U . . .
H7B H 0.624138 0.439880 0.635790 0.042 Uiso 1 1 calc R U . . .
H7C H 0.651183 0.417452 0.554765 0.042 Uiso 1 1 calc R U . . .
C9 C 0.5251(4) 0.6068(3) 0.7531(2) 0.0207(9) Uani 1 1 d . . . . .
C10 C 0.6026(4) 0.6378(3) 0.8029(2) 0.0239(10) Uani 1 1 d . . . . .
H10 H 0.608001 0.694987 0.809211 0.029 Uiso 1 1 calc R U . . .
C11 C 0.6724(4) 0.5868(3) 0.8437(2) 0.0284(10) Uani 1 1 d . . . . .
C12 C 0.6633(3) 0.5039(3) 0.83295(19) 0.0260(8) Uani 1 1 d . . . . .
H12 H 0.711692 0.468299 0.859472 0.031 Uiso 1 1 calc R U . . .
C13 C 0.5849(4) 0.4709(3) 0.7842(2) 0.0206(9) Uani 1 1 d . . . . .
C14 C 0.4498(5) 0.6656(3) 0.7124(3) 0.0286(10) Uani 1 1 d . . . . .
H14A H 0.498270 0.698167 0.680397 0.043 Uiso 1 1 calc R U . . .
H14B H 0.409640 0.701707 0.745730 0.043 Uiso 1 1 calc R U . . .
H14C H 0.392501 0.635288 0.684481 0.043 Uiso 1 1 calc R U . . .
C15 C 0.7521(4) 0.6210(4) 0.8998(3) 0.0394(13) Uani 1 1 d . . . . .
H15A H 0.832527 0.606895 0.888299 0.059 Uiso 1 1 calc R U . . .
H15B H 0.731608 0.598054 0.946137 0.059 Uiso 1 1 calc R U . . .
H15C H 0.743945 0.680349 0.901352 0.059 Uiso 1 1 calc R U . . .
C16 C 0.5759(4) 0.3796(3) 0.7776(2) 0.0265(10) Uani 1 1 d . . . . .
H16A H 0.497041 0.364853 0.763042 0.040 Uiso 1 1 calc R U . . .
H16B H 0.593500 0.354405 0.823470 0.040 Uiso 1 1 calc R U . . .
H16C H 0.631313 0.360328 0.741863 0.040 Uiso 1 1 calc R U . . .
C17 C 0.1071(4) 0.6337(3) 0.7343(2) 0.0244(9) Uani 1 1 d . . . . .
H17 H 0.179500 0.613512 0.757665 0.029 Uiso 1 1 calc R U . . .
C18 C 0.0321(5) 0.6663(3) 0.7944(3) 0.0386(12) Uani 1 1 d . . . . .
H18A H -0.037753 0.691579 0.774587 0.058 Uiso 1 1 calc R U . . .
H18B H 0.075975 0.706931 0.821433 0.058 Uiso 1 1 calc R U . . .
H18C H 0.009845 0.621477 0.825863 0.058 Uiso 1 1 calc R U . . .
C19 C 0.1461(5) 0.7051(3) 0.6870(3) 0.0339(11) Uani 1 1 d . . . . .
H19A H 0.193790 0.684353 0.647888 0.051 Uiso 1 1 calc R U . . .
H19B H 0.191481 0.743630 0.715294 0.051 Uiso 1 1 calc R U . . .
H19C H 0.077661 0.732670 0.667600 0.051 Uiso 1 1 calc R U . . .
C20 C -0.0354(3) 0.4883(3) 0.7437(2) 0.0245(9) Uani 1 1 d . . . . .
H20 H -0.097002 0.526562 0.760484 0.029 Uiso 1 1 calc R U . . .
C21 C 0.0290(4) 0.4593(3) 0.8102(2) 0.0312(11) Uani 1 1 d . . . . .
H21A H 0.073113 0.409976 0.799038 0.047 Uiso 1 1 calc R U . . .
H21B H -0.027109 0.447468 0.847888 0.047 Uiso 1 1 calc R U . . .
H21C H 0.082319 0.501993 0.826237 0.047 Uiso 1 1 calc R U . . .
C22 C -0.0984(4) 0.4164(3) 0.7091(3) 0.0300(10) Uani 1 1 d . . . . .
H22A H -0.152004 0.436682 0.672832 0.045 Uiso 1 1 calc R U . . .
H22B H -0.142033 0.386539 0.745425 0.045 Uiso 1 1 calc R U . . .
H22C H -0.041541 0.380025 0.687075 0.045 Uiso 1 1 calc R U . . .
C23 C -0.0608(4) 0.5936(3) 0.6208(2) 0.0232(9) Uani 1 1 d . . . . .
H23 H -0.023656 0.643474 0.600598 0.028 Uiso 1 1 calc R U . . .
C24 C -0.1694(4) 0.6242(3) 0.6592(3) 0.0322(11) Uani 1 1 d . . . . .
H24A H -0.220926 0.651006 0.625045 0.048 Uiso 1 1 calc R U . . .
H24B H -0.146975 0.663115 0.696185 0.048 Uiso 1 1 calc R U . . .
H24C H -0.209946 0.578112 0.680983 0.048 Uiso 1 1 calc R U . . .
C25 C -0.0981(4) 0.5430(3) 0.5561(2) 0.0302(10) Uani 1 1 d . . . . .
H25A H -0.142975 0.577208 0.523490 0.045 Uiso 1 1 calc R U . . .
H25B H -0.146068 0.497168 0.571843 0.045 Uiso 1 1 calc R U . . .
H25C H -0.029149 0.522267 0.531616 0.045 Uiso 1 1 calc R U . . .
C26 C 0.1143(4) 0.4695(3) 0.4146(2) 0.0246(10) Uani 1 1 d . . . . .
H26 H 0.084784 0.436499 0.377342 0.029 Uiso 1 1 calc R U . . .
C27 C 0.1347(4) 0.5489(3) 0.4120(2) 0.0235(10) Uani 1 1 d . . . . .
H27 H 0.123840 0.583564 0.372176 0.028 Uiso 1 1 calc R U . . .
C28 C 0.1804(3) 0.5068(3) 0.52387(18) 0.0153(7) Uani 1 1 d . . . . .
C29 C 0.1264(5) 0.7184(3) 0.4865(3) 0.0374(12) Uani 1 1 d . . . . .
H29A H 0.099145 0.720292 0.437229 0.056 Uiso 1 1 calc R U . . .
H29B H 0.158250 0.771556 0.499764 0.056 Uiso 1 1 calc R U . . .
H29C H 0.061480 0.704924 0.517918 0.056 Uiso 1 1 calc R U . . .
C30 C 0.2205(5) 0.6537(2) 0.4936(2) 0.0258(9) Uani 1 1 d . . . . .
H30 H 0.249990 0.654688 0.543505 0.031 Uiso 1 1 calc R U . . .
C31 C 0.3217(4) 0.6732(3) 0.4440(3) 0.0315(11) Uani 1 1 d . . . . .
H31A H 0.293363 0.676856 0.395004 0.047 Uiso 1 1 calc R U . . .
H31B H 0.380044 0.629956 0.447255 0.047 Uiso 1 1 calc R U . . .
H31C H 0.356618 0.725158 0.457814 0.047 Uiso 1 1 calc R U . . .
C32 C 0.1436(4) 0.3572(3) 0.5048(2) 0.0256(10) Uani 1 1 d . . . . .
H32 H 0.191065 0.352010 0.549062 0.031 Uiso 1 1 calc R U . . .
C33 C 0.0194(5) 0.3303(3) 0.5219(3) 0.0388(13) Uani 1 1 d . . . . .
H33A H -0.029070 0.336083 0.479427 0.058 Uiso 1 1 calc R U . . .
H33B H -0.011960 0.364329 0.560080 0.058 Uiso 1 1 calc R U . . .
H33C H 0.019705 0.273266 0.537085 0.058 Uiso 1 1 calc R U . . .
C34 C 0.1980(5) 0.3038(3) 0.4480(3) 0.0366(12) Uani 1 1 d . . . . .
H34A H 0.145985 0.300697 0.406928 0.055 Uiso 1 1 calc R U . . .
H34B H 0.210650 0.249043 0.467113 0.055 Uiso 1 1 calc R U . . .
H34C H 0.272425 0.327162 0.433311 0.055 Uiso 1 1 calc R U . . .

loop_
_atom_site_aniso_label
_atom_site_aniso_U_11
_atom_site_aniso_U_22
_atom_site_aniso_U_33
_atom_site_aniso_U_23
_atom_site_aniso_U_13
_atom_site_aniso_U_12
Rh1 0.01232(13) 0.01524(13) 0.01173(12) -0.00053(13) 0.00001(11) 0.00016(14)
C1 0.016(2) 0.0186(17) 0.0141(17) 0.0010(14) -0.0036(15) 0.0039(16)
N1 0.0118(14) 0.0174(15) 0.0188(16) -0.0005(13) 0.0019(13) 0.0014(11)
B1 0.017(2) 0.013(2) 0.0174(19) 0.0003(16) 0.0010(16) 0.0016(17)
P1 0.0147(5) 0.0180(5) 0.0161(5) 0.0017(4) 0.0017(4) 0.0028(4)
N2 0.0195(18) 0.0228(17) 0.0141(17) 0.0024(14) -0.0005(14) -0.0003(15)
C2 0.0165(18) 0.0218(19) 0.0181(18) 0.0070(15) 0.0025(17) 0.0038(18)
N3 0.0206(19) 0.0232(18) 0.0138(17) -0.0023(14) -0.0023(14) -0.0005(15)
C3 0.027(3) 0.020(2) 0.027(2) 0.0056(17) 0.0015(19) 0.0012(17)
C6 0.025(2) 0.035(3) 0.027(2) 0.004(2) 0.007(2) -0.008(2)
C5 0.022(2) 0.042(3) 0.021(2) -0.009(2) 0.0030(18) 0.003(2)
C4 0.0136(18) 0.029(2) 0.0165(19) -0.0028(16) 0.0019(15) -0.0008(16)
C8 0.0151(18) 0.019(2) 0.0132(17) 0.0019(14) 0.0030(14) 0.0013(14)
C7 0.023(2) 0.041(3) 0.020(2) -0.004(2) 0.0033(18) 0.011(2)
C9 0.020(2) 0.024(2) 0.018(2) -0.0011(17) 0.0033(17) -0.0021(17)
C10 0.026(2) 0.027(2) 0.019(2) -0.0016(17) 0.0023(18) -0.0110(19)
C11 0.018(2) 0.047(3) 0.021(2) -0.0021(19) 0.0020(18) -0.008(2)
C12 0.0149(17) 0.043(2) 0.0197(18) 0.004(2) 0.0002(14) 0.001(2)
C13 0.016(2) 0.027(2) 0.0181(19) 0.0043(16) 0.0022(16) 0.0037(16)
C14 0.039(3) 0.016(2) 0.031(2) -0.0008(18) -0.007(2) 0.001(2)
C15 0.022(3) 0.067(4) 0.029(2) -0.007(2) -0.0044(18) -0.011(2)
C16 0.025(2) 0.028(2) 0.027(2) 0.0089(19) -0.005(2) 0.0061(19)
C17 0.025(2) 0.026(2) 0.023(2) -0.0046(18) 0.0027(18) 0.0043(18)
C18 0.030(3) 0.049(3) 0.036(3) -0.019(2) 0.001(2) 0.003(2)
C19 0.043(3) 0.024(2) 0.035(3) -0.005(2) -0.006(2) -0.002(2)
C20 0.0199(19) 0.027(2) 0.026(2) 0.0070(19) 0.0056(15) 0.0028(19)
C21 0.031(3) 0.041(3) 0.021(2) 0.012(2) 0.0069(19) 0.006(2)
C22 0.026(2) 0.027(2) 0.037(3) 0.009(2) 0.003(2) -0.0011(19)
C23 0.020(2) 0.026(2) 0.023(2) 0.0078(18) 0.0001(18) -0.0002(16)
C24 0.025(2) 0.032(2) 0.040(3) -0.002(2) -0.005(2) 0.013(2)
C25 0.020(2) 0.045(3) 0.026(2) -0.001(2) -0.0023(18) 0.001(2)
C26 0.024(2) 0.033(2) 0.017(2) -0.0029(17) -0.0049(18) -0.0006(18)
C27 0.026(2) 0.032(2) 0.012(2) 0.0029(18) -0.0028(17) 0.0001(19)
C28 0.0127(15) 0.0169(18) 0.0162(16) -0.0017(17) 0.0019(13) 0.0013(17)
C29 0.044(3) 0.027(2) 0.041(3) 0.010(2) 0.013(2) 0.009(2)
C30 0.035(2) 0.0195(19) 0.023(2) 0.0014(16) 0.002(2) 0.000(2)
C31 0.030(2) 0.031(2) 0.033(3) 0.008(2) -0.002(2) -0.003(2)
C32 0.030(3) 0.023(2) 0.024(2) -0.0029(18) -0.0057(19) -0.0068(19)
C33 0.038(3) 0.041(3) 0.038(3) 0.005(2) 0.002(2) -0.017(2)
C34 0.045(3) 0.029(2) 0.036(3) -0.009(2) -0.003(2) -0.001(2)

loop_
_atom_type_symbol
_atom_type_description
_atom_type_scat_dispersion_real
_atom_type_scat_dispersion_imag
_atom_type_scat_source
C C 0.0033 0.0016 'International Tables Vol C Tables 4.2.6.8 and 6.1.1.4'
H H 0.0000 0.0000 'International Tables Vol C Tables 4.2.6.8 and 6.1.1.4'
B B 0.0013 0.0007 'International Tables Vol C Tables 4.2.6.8 and 6.1.1.4'
N N 0.0061 0.0033 'International Tables Vol C Tables 4.2.6.8 and 6.1.1.4'
P P 0.1023 0.0942 'International Tables Vol C Tables 4.2.6.8 and 6.1.1.4'
Rh Rh -1.1178 0.9187 'International Tables Vol C Tables 4.2.6.8 and 6.1.1.4'

loop_
_exptl_crystal_face_index_h
_exptl_crystal_face_index_k
_exptl_crystal_face_index_l
_exptl_crystal_face_perp_dist
-1.00 -1.00 0.00 0.0750
0.00 1.00 -2.00 0.0660
0.00 2.00 -1.00 0.0410
0.00 -2.00 1.00 0.1050
0.00 1.00 1.00 0.0120
0.00 -1.00 -1.00 0.0820
-1.00 -1.00 2.00 0.0800
1.00 1.00 -2.00 0.0700
1.00 2.00 0.00 0.0430
1.00 2.00 1.00 0.0260
-1.00 -2.00 -1.00 0.0820
2.00 1.00 0.00 0.0490
2.00 1.00 2.00 0.0290
2.00 -1.00 -1.00 0.0500
0.00 0.00 1.00 0.0580
0.00 0.00 -1.00 0.0790
-1.00 2.00 -2.00 0.0520
1.00 -2.00 2.00 0.0820
-1.00 1.00 0.00 0.0280
-2.00 1.00 -1.00 0.0360
-1.00 0.00 2.00 0.0600
-2.00 1.00 0.00 0.0220
2.00 -1.00 0.00 0.0450

loop_
_geom_angle_atom_site_label_1
_geom_angle_atom_site_label_2
_geom_angle_atom_site_label_3
_geom_angle
_geom_angle_site_symmetry_1
_geom_angle_site_symmetry_3
_geom_angle_publ_flag
C2 Rh1 C28 134.61(16) . . ?
C2 Rh1 N1 82.74(15) . . ?
C28 Rh1 N1 100.17(13) . . ?
C2 Rh1 C1 38.09(16) . . ?
C28 Rh1 C1 165.87(15) . . ?
N1 Rh1 C1 68.76(13) . . ?
C2 Rh1 P1 93.74(12) . . ?
C28 Rh1 P1 98.36(10) . . ?
N1 Rh1 P1 157.08(9) . . ?
C1 Rh1 P1 94.59(11) . . ?
C2 Rh1 B1 66.37(16) . . ?
C28 Rh1 B1 133.15(14) . . ?
N1 Rh1 B1 33.89(13) . . ?
C1 Rh1 B1 38.18(14) . . ?
P1 Rh1 B1 124.56(10) . . ?
C2 C1 B1 117.6(3) . . ?
C2 C1 Rh1 65.7(2) . . ?
B1 C1 Rh1 82.6(2) . . ?
C2 C1 H1 121.2 . . ?
B1 C1 H1 121.2 . . ?
Rh1 C1 H1 121.4 . . ?
B1 N1 C4 127.9(3) . . ?
B1 N1 Rh1 90.2(2) . . ?
C4 N1 Rh1 138.8(3) . . ?
N1 B1 C1 108.2(3) . . ?
N1 B1 C8 132.8(3) . . ?
C1 B1 C8 118.9(3) . . ?
N1 B1 Rh1 55.92(19) . . ?
C1 B1 Rh1 59.20(19) . . ?
C8 B1 Rh1 152.7(3) . . ?
C20 P1 C23 101.81(19) . . ?
C20 P1 C17 101.2(2) . . ?
C23 P1 C17 103.3(2) . . ?
C20 P1 Rh1 122.85(14) . . ?
C23 P1 Rh1 121.42(14) . . ?
C17 P1 Rh1 102.86(15) . . ?
C28 N2 C27 111.6(3) . . ?
C28 N2 C30 125.6(3) . . ?
C27 N2 C30 122.2(3) . . ?
C3 C2 C1 148.7(4) . . ?
C3 C2 Rh1 134.4(3) . . ?
C1 C2 Rh1 76.2(2) . . ?
C28 N3 C26 111.8(4) . . ?
C28 N3 C32 125.0(4) . . ?
C26 N3 C32 123.1(4) . . ?
C2 C3 H3A 120.0 . . ?
C2 C3 H3B 120.0 . . ?
H3A C3 H3B 120.0 . . ?
C4 C6 H6A 109.5 . . ?
C4 C6 H6B 109.5 . . ?
H6A C6 H6B 109.5 . . ?
C4 C6 H6C 109.5 . . ?
H6A C6 H6C 109.5 . . ?
H6B C6 H6C 109.5 . . ?
C4 C5 H5A 109.5 . . ?
C4 C5 H5B 109.5 . . ?
H5A C5 H5B 109.5 . . ?
C4 C5 H5C 109.5 . . ?
H5A C5 H5C 109.5 . . ?
H5B C5 H5C 109.5 . . ?
N1 C4 C5 109.8(3) . . ?
N1 C4 C6 111.0(3) . . ?
C5 C4 C6 110.7(4) . . ?
N1 C4 C7 108.7(3) . . ?
C5 C4 C7 108.2(4) . . ?
C6 C4 C7 108.3(4) . . ?
C13 C8 C9 117.6(4) . . ?
C13 C8 B1 120.6(3) . . ?
C9 C8 B1 121.1(3) . . ?
C4 C7 H7A 109.5 . . ?
C4 C7 H7B 109.5 . . ?
H7A C7 H7B 109.5 . . ?
C4 C7 H7C 109.5 . . ?
H7A C7 H7C 109.5 . . ?
H7B C7 H7C 109.5 . . ?
C10 C9 C8 120.6(4) . . ?
C10 C9 C14 118.5(4) . . ?
C8 C9 C14 120.9(4) . . ?
C9 C10 C11 121.5(4) . . ?
C9 C10 H10 119.2 . . ?
C11 C10 H10 119.2 . . ?
C12 C11 C10 117.9(4) . . ?
C12 C11 C15 121.1(5) . . ?
C10 C11 C15 120.9(5) . . ?
C11 C12 C13 121.8(4) . . ?
C11 C12 H12 119.1 . . ?
C13 C12 H12 119.1 . . ?
C12 C13 C8 120.5(4) . . ?
C12 C13 C16 119.0(4) . . ?
C8 C13 C16 120.5(4) . . ?
C9 C14 H14A 109.5 . . ?
C9 C14 H14B 109.5 . . ?
H14A C14 H14B 109.5 . . ?
C9 C14 H14C 109.5 . . ?
H14A C14 H14C 109.5 . . ?
H14B C14 H14C 109.5 . . ?
C11 C15 H15A 109.5 . . ?
C11 C15 H15B 109.5 . . ?
H15A C15 H15B 109.5 . . ?
C11 C15 H15C 109.5 . . ?
H15A C15 H15C 109.5 . . ?
H15B C15 H15C 109.5 . . ?
C13 C16 H16A 109.5 . . ?
C13 C16 H16B 109.5 . . ?
H16A C16 H16B 109.5 . . ?
C13 C16 H16C 109.5 . . ?
H16A C16 H16C 109.5 . . ?
H16B C16 H16C 109.5 . . ?
C18 C17 C19 109.1(4) . . ?
C18 C17 P1 120.0(3) . . ?
C19 C17 P1 110.6(3) . . ?
C18 C17 H17 105.3 . . ?
C19 C17 H17 105.3 . . ?
P1 C17 H17 105.3 . . ?
C17 C18 H18A 109.5 . . ?
C17 C18 H18B 109.5 . . ?
H18A C18 H18B 109.5 . . ?
C17 C18 H18C 109.5 . . ?
H18A C18 H18C 109.5 . . ?
H18B C18 H18C 109.5 . . ?
C17 C19 H19A 109.5 . . ?
C17 C19 H19B 109.5 . . ?
H19A C19 H19B 109.5 . . ?
C17 C19 H19C 109.5 . . ?
H19A C19 H19C 109.5 . . ?
H19B C19 H19C 109.5 . . ?
C21 C20 C22 109.7(4) . . ?
C21 C20 P1 115.6(3) . . ?
C22 C20 P1 111.7(3) . . ?
C21 C20 H20 106.4 . . ?
C22 C20 H20 106.4 . . ?
P1 C20 H20 106.4 . . ?
C20 C21 H21A 109.5 . . ?
C20 C21 H21B 109.5 . . ?
H21A C21 H21B 109.5 . . ?
C20 C21 H21C 109.5 . . ?
H21A C21 H21C 109.5 . . ?
H21B C21 H21C 109.5 . . ?
C20 C22 H22A 109.5 . . ?
C20 C22 H22B 109.5 . . ?
H22A C22 H22B 109.5 . . ?
C20 C22 H22C 109.5 . . ?
H22A C22 H22C 109.5 . . ?
H22B C22 H22C 109.5 . . ?
C24 C23 C25 108.8(4) . . ?
C24 C23 P1 116.3(3) . . ?
C25 C23 P1 115.2(3) . . ?
C24 C23 H23 105.1 . . ?
C25 C23 H23 105.1 . . ?
P1 C23 H23 105.1 . . ?
C23 C24 H24A 109.5 . . ?
C23 C24 H24B 109.5 . . ?
H24A C24 H24B 109.5 . . ?
C23 C24 H24C 109.5 . . ?
H24A C24 H24C 109.5 . . ?
H24B C24 H24C 109.5 . . ?
C23 C25 H25A 109.5 . . ?
C23 C25 H25B 109.5 . . ?
H25A C25 H25B 109.5 . . ?
C23 C25 H25C 109.5 . . ?
H25A C25 H25C 109.5 . . ?
H25B C25 H25C 109.5 . . ?
C27 C26 N3 106.7(4) . . ?
C27 C26 H26 126.7 . . ?
N3 C26 H26 126.7 . . ?
C26 C27 N2 106.8(4) . . ?
C26 C27 H27 126.6 . . ?
N2 C27 H27 126.6 . . ?
N3 C28 N2 103.1(3) . . ?
N3 C28 Rh1 123.5(3) . . ?
N2 C28 Rh1 133.4(3) . . ?
C30 C29 H29A 109.5 . . ?
C30 C29 H29B 109.5 . . ?
H29A C29 H29B 109.5 . . ?
C30 C29 H29C 109.5 . . ?
H29A C29 H29C 109.5 . . ?
H29B C29 H29C 109.5 . . ?
N2 C30 C29 111.6(4) . . ?
N2 C30 C31 110.4(4) . . ?
C29 C30 C31 110.1(4) . . ?
N2 C30 H30 108.2 . . ?
C29 C30 H30 108.2 . . ?
C31 C30 H30 108.2 . . ?
C30 C31 H31A 109.5 . . ?
C30 C31 H31B 109.5 . . ?
H31A C31 H31B 109.5 . . ?
C30 C31 H31C 109.5 . . ?
H31A C31 H31C 109.5 . . ?
H31B C31 H31C 109.5 . . ?
N3 C32 C34 110.6(4) . . ?
N3 C32 C33 110.1(4) . . ?
C34 C32 C33 111.5(4) . . ?
N3 C32 H32 108.2 . . ?
C34 C32 H32 108.2 . . ?
C33 C32 H32 108.2 . . ?
C32 C33 H33A 109.5 . . ?
C32 C33 H33B 109.5 . . ?
H33A C33 H33B 109.5 . . ?
C32 C33 H33C 109.5 . . ?
H33A C33 H33C 109.5 . . ?
H33B C33 H33C 109.5 . . ?
C32 C34 H34A 109.5 . . ?
C32 C34 H34B 109.5 . . ?
H34A C34 H34B 109.5 . . ?
C32 C34 H34C 109.5 . . ?
H34A C34 H34C 109.5 . . ?
H34B C34 H34C 109.5 . . ?

loop_
_geom_bond_atom_site_label_1
_geom_bond_atom_site_label_2
_geom_bond_distance
_geom_bond_site_symmetry_2
_geom_bond_publ_flag
Rh1 C2 2.048(4) . ?
Rh1 C28 2.066(3) . ?
Rh1 N1 2.087(3) . ?
Rh1 C1 2.183(4) . ?
Rh1 P1 2.3058(12) . ?
Rh1 B1 2.520(4) . ?
C1 C2 1.387(6) . ?
C1 B1 1.571(6) . ?
C1 H1 0.9500 . ?
N1 B1 1.405(5) . ?
N1 C4 1.464(5) . ?
B1 C8 1.593(6) . ?
P1 C20 1.865(4) . ?
P1 C23 1.877(4) . ?
P1 C17 1.894(5) . ?
N2 C28 1.362(5) . ?
N2 C27 1.393(5) . ?
N2 C30 1.475(5) . ?
C2 C3 1.318(6) . ?
N3 C28 1.357(5) . ?
N3 C26 1.393(6) . ?
N3 C32 1.484(6) . ?
C3 H3A 0.9500 . ?
C3 H3B 0.9500 . ?
C6 C4 1.530(6) . ?
C6 H6A 0.9800 . ?
C6 H6B 0.9800 . ?
C6 H6C 0.9800 . ?
C5 C4 1.518(6) . ?
C5 H5A 0.9800 . ?
C5 H5B 0.9800 . ?
C5 H5C 0.9800 . ?
C4 C7 1.535(6) . ?
C8 C13 1.404(6) . ?
C8 C9 1.414(6) . ?
C7 H7A 0.9800 . ?
C7 H7B 0.9800 . ?
C7 H7C 0.9800 . ?
C9 C10 1.392(6) . ?
C9 C14 1.509(6) . ?
C10 C11 1.392(7) . ?
C10 H10 0.9500 . ?
C11 C12 1.382(7) . ?
C11 C15 1.509(6) . ?
C12 C13 1.398(6) . ?
C12 H12 0.9500 . ?
C13 C16 1.509(6) . ?
C14 H14A 0.9800 . ?
C14 H14B 0.9800 . ?
C14 H14C 0.9800 . ?
C15 H15A 0.9800 . ?
C15 H15B 0.9800 . ?
C15 H15C 0.9800 . ?
C16 H16A 0.9800 . ?
C16 H16B 0.9800 . ?
C16 H16C 0.9800 . ?
C17 C18 1.522(6) . ?
C17 C19 1.541(7) . ?
C17 H17 1.0000 . ?
C18 H18A 0.9800 . ?
C18 H18B 0.9800 . ?
C18 H18C 0.9800 . ?
C19 H19A 0.9800 . ?
C19 H19B 0.9800 . ?
C19 H19C 0.9800 . ?
C20 C21 1.531(6) . ?
C20 C22 1.532(7) . ?
C20 H20 1.0000 . ?
C21 H21A 0.9800 . ?
C21 H21B 0.9800 . ?
C21 H21C 0.9800 . ?
C22 H22A 0.9800 . ?
C22 H22B 0.9800 . ?
C22 H22C 0.9800 . ?
C23 C24 1.531(6) . ?
C23 C25 1.538(6) . ?
C23 H23 1.0000 . ?
C24 H24A 0.9800 . ?
C24 H24B 0.9800 . ?
C24 H24C 0.9800 . ?
C25 H25A 0.9800 . ?
C25 H25B 0.9800 . ?
C25 H25C 0.9800 . ?
C26 C27 1.327(6) . ?
C26 H26 0.9500 . ?
C27 H27 0.9500 . ?
C29 C30 1.525(7) . ?
C29 H29A 0.9800 . ?
C29 H29B 0.9800 . ?
C29 H29C 0.9800 . ?
C30 C31 1.528(7) . ?
C30 H30 1.0000 . ?
C31 H31A 0.9800 . ?
C31 H31B 0.9800 . ?
C31 H31C 0.9800 . ?
C32 C34 1.520(7) . ?
C32 C33 1.534(7) . ?
C32 H32 1.0000 . ?
C33 H33A 0.9800 . ?
C33 H33B 0.9800 . ?
C33 H33C 0.9800 . ?
C34 H34A 0.9800 . ?
C34 H34B 0.9800 . ?
C34 H34C 0.9800 . ?

loop_
_geom_torsion_atom_site_label_1
_geom_torsion_atom_site_label_2
_geom_torsion_atom_site_label_3
_geom_torsion_atom_site_label_4
_geom_torsion
_geom_torsion_site_symmetry_1
_geom_torsion_site_symmetry_2
_geom_torsion_site_symmetry_3
_geom_torsion_site_symmetry_4
_geom_torsion_publ_flag
C4 N1 B1 C1 -167.6(3) . . . . ?
Rh1 N1 B1 C1 29.2(3) . . . . ?
C4 N1 B1 C8 16.5(7) . . . . ?
Rh1 N1 B1 C8 -146.7(4) . . . . ?
C4 N1 B1 Rh1 163.2(4) . . . . ?
C2 C1 B1 N1 29.5(5) . . . . ?
Rh1 C1 B1 N1 -28.0(3) . . . . ?
C2 C1 B1 C8 -153.9(4) . . . . ?
Rh1 C1 B1 C8 148.5(3) . . . . ?
C2 C1 B1 Rh1 57.6(3) . . . . ?
B1 C1 C2 C3 103.0(8) . . . . ?
Rh1 C1 C2 C3 169.7(8) . . . . ?
B1 C1 C2 Rh1 -66.7(3) . . . . ?
B1 N1 C4 C5 167.7(4) . . . . ?
Rh1 N1 C4 C5 -38.4(5) . . . . ?
B1 N1 C4 C6 -69.5(5) . . . . ?
Rh1 N1 C4 C6 84.4(5) . . . . ?
B1 N1 C4 C7 49.6(5) . . . . ?
Rh1 N1 C4 C7 -156.5(3) . . . . ?
N1 B1 C8 C13 -106.7(5) . . . . ?
C1 B1 C8 C13 77.8(5) . . . . ?
Rh1 B1 C8 C13 156.0(5) . . . . ?
N1 B1 C8 C9 83.4(6) . . . . ?
C1 B1 C8 C9 -92.1(5) . . . . ?
Rh1 B1 C8 C9 -13.9(8) . . . . ?
C13 C8 C9 C10 0.0(6) . . . . ?
B1 C8 C9 C10 170.2(4) . . . . ?
C13 C8 C9 C14 -177.9(4) . . . . ?
B1 C8 C9 C14 -7.7(6) . . . . ?
C8 C9 C10 C11 0.3(7) . . . . ?
C14 C9 C10 C11 178.3(4) . . . . ?
C9 C10 C11 C12 0.5(6) . . . . ?
C9 C10 C11 C15 -177.2(4) . . . . ?
C10 C11 C12 C13 -1.6(6) . . . . ?
C15 C11 C12 C13 176.1(4) . . . . ?
C11 C12 C13 C8 1.9(6) . . . . ?
C11 C12 C13 C16 -177.3(4) . . . . ?
C9 C8 C13 C12 -1.0(6) . . . . ?
B1 C8 C13 C12 -171.3(3) . . . . ?
C9 C8 C13 C16 178.1(4) . . . . ?
B1 C8 C13 C16 7.9(6) . . . . ?
C20 P1 C17 C18 -31.4(4) . . . . ?
C23 P1 C17 C18 73.8(4) . . . . ?
Rh1 P1 C17 C18 -159.1(4) . . . . ?
C20 P1 C17 C19 -159.8(3) . . . . ?
C23 P1 C17 C19 -54.7(4) . . . . ?
Rh1 P1 C17 C19 72.4(3) . . . . ?
C23 P1 C20 C21 -164.9(3) . . . . ?
C17 P1 C20 C21 -58.6(4) . . . . ?
Rh1 P1 C20 C21 54.9(4) . . . . ?
C23 P1 C20 C22 68.7(3) . . . . ?
C17 P1 C20 C22 175.0(3) . . . . ?
Rh1 P1 C20 C22 -71.6(3) . . . . ?
C20 P1 C23 C24 38.4(4) . . . . ?
C17 P1 C23 C24 -66.3(4) . . . . ?
Rh1 P1 C23 C24 179.4(3) . . . . ?
C20 P1 C23 C25 -90.7(3) . . . . ?
C17 P1 C23 C25 164.7(3) . . . . ?
Rh1 P1 C23 C25 50.3(4) . . . . ?
C28 N3 C26 C27 2.1(6) . . . . ?
C32 N3 C26 C27 -174.8(4) . . . . ?
N3 C26 C27 N2 -1.3(6) . . . . ?
C28 N2 C27 C26 0.1(5) . . . . ?
C30 N2 C27 C26 172.2(4) . . . . ?
C26 N3 C28 N2 -2.0(5) . . . . ?
C32 N3 C28 N2 174.9(4) . . . . ?
C26 N3 C28 Rh1 176.0(3) . . . . ?
C32 N3 C28 Rh1 -7.1(6) . . . . ?
C27 N2 C28 N3 1.2(4) . . . . ?
C30 N2 C28 N3 -170.6(4) . . . . ?
C27 N2 C28 Rh1 -176.5(3) . . . . ?
C30 N2 C28 Rh1 11.7(6) . . . . ?
C28 N2 C30 C29 -123.5(4) . . . . ?
C27 N2 C30 C29 65.5(5) . . . . ?
C28 N2 C30 C31 113.7(4) . . . . ?
C27 N2 C30 C31 -57.3(6) . . . . ?
C28 N3 C32 C34 -132.4(4) . . . . ?
C26 N3 C32 C34 44.2(6) . . . . ?
C28 N3 C32 C33 103.9(5) . . . . ?
C26 N3 C32 C33 -79.5(5) . . . . ?
